data_7251446
loop_
_publ_author_name
'Cao, Winnie'
'Glascott, Bianca K.'
'Izgorodina, Ekaterina I.'
'Turner, David R.'

_publ_section_title
;
 Conformational preferences of diimide-based dicarboxylate species and
 their coordination polymers
;
_journal_issue 3
_journal_name_full CrystEngComm
_journal_page_first 736
_journal_page_last 747
_journal_paper_doi 10.1039/D5CE00993F
_journal_volume 28
_journal_year 2026
_chemical_formula_moiety 'C17 H13 Cd N3 O9'
_chemical_formula_sum 'C17 H13 Cd N3 O9'
_chemical_formula_weight 515.70
_space_group_crystal_system orthorhombic
_space_group_IT_number 19
_space_group_name_Hall 'P 2ac 2ab'
_space_group_name_H-M_alt 'P 21 21 21'
_atom_sites_solution_hydrogens geom
_atom_sites_solution_primary dual
_audit_creation_date 2025-07-11
_audit_creation_method
;
Olex2 1.5
(compiled 2025.05.31 svn.r86d253d1 for OlexSys, GUI svn.r7254)
;
_audit_update_record
;
2025-09-08 deposited with the CCDC.	2025-12-15 downloaded from the CCDC.
;
_cell_angle_alpha 90
_cell_angle_beta 90
_cell_angle_gamma 90
_cell_formula_units_Z 4
_cell_length_a 4.7900(10)
_cell_length_b 15.013(3)
_cell_length_c 25.310(5)
_cell_measurement_reflns_used 8379
_cell_measurement_temperature 100(2)
_cell_measurement_theta_max 27.499
_cell_measurement_theta_min 1.577
_cell_volume 1820.1(6)
_computing_cell_refinement 'XDS (Kabsch, 1999)'
_computing_data_collection 'BluICE (McPhillips, 2002)'
_computing_data_reduction 'XDS (Kabsch, 1999)'
_computing_molecular_graphics 'Olex2 1.5 (Dolomanov et al., 2009)'
_computing_publication_material 'Olex2 1.5 (Dolomanov et al., 2009)'
_computing_structure_refinement 'SHELXL 2019/3 (Sheldrick, 2015)'
_computing_structure_solution 'SHELXT 2014/5 (Sheldrick, 2014)'
_diffrn_ambient_temperature 100.15
_diffrn_measured_fraction_theta_full 0.957
_diffrn_measured_fraction_theta_max 0.957
_diffrn_measurement_device_type 'ADSC Quantum 210r'
_diffrn_measurement_method '\w scans'
_diffrn_radiation_type synchrotron
_diffrn_radiation_wavelength 0.7109
_diffrn_reflns_av_R_equivalents 0.1694
_diffrn_reflns_av_unetI/netI 0.1635
_diffrn_reflns_Laue_measured_fraction_full 0.957
_diffrn_reflns_Laue_measured_fraction_max 0.957
_diffrn_reflns_limit_h_max 6
_diffrn_reflns_limit_h_min -6
_diffrn_reflns_limit_k_max 19
_diffrn_reflns_limit_k_min -14
_diffrn_reflns_limit_l_max 25
_diffrn_reflns_limit_l_min -32
_diffrn_reflns_number 8379
_diffrn_reflns_point_group_measured_fraction_full 0.967
_diffrn_reflns_point_group_measured_fraction_max 0.967
_diffrn_reflns_theta_full 25.248
_diffrn_reflns_theta_max 27.499
_diffrn_reflns_theta_min 1.577
_diffrn_source 'Australian Synchrotron MX1'
_exptl_absorpt_coefficient_mu 1.260
_exptl_absorpt_correction_T_max 0.4342
_exptl_absorpt_correction_T_min 0.2545
_exptl_absorpt_correction_type multi-scan
_exptl_absorpt_process_details
;
SADABS-2012/1 (Bruker,2012) was used for absorption correction.
wR2(int) was 0.1344 before and 0.0476 after correction.
The Ratio of minimum to maximum transmission is 0.5861.
The \l/2 correction factor is 0.0015.
;
_exptl_crystal_colour colourless
_exptl_crystal_density_diffrn 1.882
_exptl_crystal_description needle
_exptl_crystal_F_000 1024
_exptl_crystal_size_max 0.3
_exptl_crystal_size_mid 0.1
_exptl_crystal_size_min 0.1
_refine_diff_density_max 3.910
_refine_diff_density_min -1.499
_refine_diff_density_rms 0.273
_refine_ls_abs_structure_details
;
 Refined as an inversion twin.
;
_refine_ls_abs_structure_Flack 0.5(2)
_refine_ls_extinction_method none
_refine_ls_goodness_of_fit_ref 1.201
_refine_ls_hydrogen_treatment constr
_refine_ls_matrix_type full
_refine_ls_number_parameters 143
_refine_ls_number_reflns 4053
_refine_ls_number_restraints 28
_refine_ls_restrained_S_all 1.199
_refine_ls_R_factor_all 0.2473
_refine_ls_R_factor_gt 0.1419
_refine_ls_shift/su_max 0.000
_refine_ls_shift/su_mean 0.000
_refine_ls_structure_factor_coef Fsqd
_refine_ls_weighting_details 'w=1/[\s^2^(Fo^2^)+(0.2000P)^2^] where P=(Fo^2^+2Fc^2^)/3'
_refine_ls_weighting_scheme calc
_refine_ls_wR_factor_gt 0.3587
_refine_ls_wR_factor_ref 0.4283
_reflns_Friedel_coverage 0.720
_reflns_Friedel_fraction_full 0.981
_reflns_Friedel_fraction_max 0.981
_reflns_number_gt 1796
_reflns_number_total 4053
_reflns_threshold_expression 'I > 2\s(I)'
_cod_data_source_file d5ce00993f2.cif
_cod_data_source_block 4Cd
_cod_database_code 7251446
_shelx_shelxl_version_number 2019/3
_shelx_space_group_comment
;
The symmetry employed for this shelxl refinement is uniquely defined
by the following loop, which should always be used as a source of
symmetry information in preference to the above space-group names.
They are only intended as comments.
;
_shelx_estimated_absorpt_t_max 0.884
_shelx_estimated_absorpt_t_min 0.704
_olex2_refinement_description
;
1. Twinned data refinement
 Scales: 0.5(2)
 0.5(2)
2. Fixed Uiso
 At 1.2 times of:
  All C(H) groups, All C(H,H) groups
 At 1.5 times of:
  All C(H,H,H) groups
3. Restrained distances
 C8-C6
 1.39 with sigma of 0.02
 C9-C7
 1.39 with sigma of 0.02
 C5-C3
 1.495 with sigma of 0.02
 C6-C4
 1.495 with sigma of 0.02
 C12-C10
 1.495 with sigma of 0.02
 C11-C9
 1.495 with sigma of 0.02
 C14-O7
 1.26 with sigma of 0.02
 O8-C14
 1.26 with sigma of 0.02
 C16B-N16
 1.46 with sigma of 0.02
 C17B-N16
 1.46 with sigma of 0.02
 O1-C1 = O2-C1
 1.26 with sigma of 0.02
 N16-C16B = N16-C17B
 1.45 with sigma of 0.01
 N16-C15B
 1.32 with sigma of 0.01
 O9-C15B
 1.25 with sigma of 0.01
 O9-C15A
 1.25 with sigma of 0.01
 N10-C15A
 1.32 with sigma of 0.01
 N10-C17A = N10-C16A
 1.45 with sigma of 0.01
 O1-O2
 2.12 with sigma of 0.01
 C16B-C17B
 2.47 with sigma of 0.01
 C16A-C17A
 2.47 with sigma of 0.01
4. Restrained planarity
 N16, C15B, C16B, C17B
 with sigma of 0.1
 O9, N16, C15B, C16B, C17B
 with sigma of 0.1
 O9, N10, C15A, C16A, C17A
 with sigma of 0.1
5. Others
 Fixed Sof: N10(0.5) N16(0.5) C15A(0.5) H15A(0.5) C15B(0.5) H15B(0.5)
 C16A(0.5) H16A(0.5) H16B(0.5) H16C(0.5) C16B(0.5) H16D(0.5) H16E(0.5)
 H16F(0.5) C17A(0.5) H17A(0.5) H17B(0.5) H17C(0.5) C17B(0.5) H17D(0.5)
 H17E(0.5) H17F(0.5)
6.a Secondary CH2 refined with riding coordinates:
 C2(H2A,H2B), C13(H13A,H13B)
6.b Me refined with riding coordinates:
 C16A(H16A,H16B,H16C), C16B(H16D,H16E,H16F), C17A(H17A,H17B,H17C), C17B(H17D,
 H17E,H17F)
6.c Aromatic/amide H refined with riding coordinates:
 C7(H7), C8(H8), C15A(H15A), C15B(H15B)
;
_olex2_submission_special_instructions 'No special instructions were received'

loop_
_space_group_symop_operation_xyz
'x, y, z'
'-x+1/2, -y, z+1/2'
'-x, y+1/2, -z+1/2'
'x+1/2, -y+1/2, -z'

loop_
_atom_site_label
_atom_site_type_symbol
_atom_site_fract_x
_atom_site_fract_y
_atom_site_fract_z
_atom_site_U_iso_or_equiv
_atom_site_adp_type
_atom_site_occupancy
_atom_site_site_symmetry_order
_atom_site_calc_flag
_atom_site_refinement_flags_posn
_atom_site_refinement_flags_adp
_atom_site_refinement_flags_occupancy
_atom_site_disorder_assembly
_atom_site_disorder_group
Cd1 Cd 1.2867(6) 0.66363(15) 0.46979(7) 0.0683(10) Uani 1 1 d . . . . .
O1 O 0.935(9) 0.657(8) 0.423(2) 0.33(4) Uiso 1 1 d D . . . .
O2 O 0.528(6) 0.651(4) 0.3898(16) 0.144(14) Uiso 1 1 d D . . . .
O3 O 0.678(5) 0.478(2) 0.3240(10) 0.087(8) Uiso 1 1 d . . . . .
O4 O 0.712(5) 0.747(2) 0.2388(10) 0.083(7) Uiso 1 1 d . . . . .
O5 O -0.243(4) 0.3514(13) 0.1751(7) 0.051(4) Uiso 1 1 d . . . . .
O6 O -0.224(4) 0.6125(14) 0.0859(8) 0.058(5) Uiso 1 1 d . . . . .
O7 O -0.073(5) 0.3783(19) 0.0439(10) 0.078(7) Uiso 1 1 d D . . . .
O8 O -0.451(4) 0.3084(14) 0.0308(9) 0.067(6) Uiso 1 1 d D . . . .
O9 O 1.212(5) 0.5166(18) 0.4692(9) 0.085(7) Uiso 1 1 d D . . . .
N1 N 0.742(5) 0.6194(18) 0.2913(9) 0.060(6) Uiso 1 1 d . . . . .
N2 N -0.252(5) 0.4746(14) 0.1230(7) 0.041(4) Uiso 1 1 d . . . . .
N10 N 1.281(8) 0.383(2) 0.4282(13) 0.036(8) Uiso 0.5 1 d D . P A 2
N16 N 1.106(10) 0.395(3) 0.4186(15) 0.056(12) Uiso 0.5 1 d D . P B 1
C1 C 0.781(6) 0.664(3) 0.3844(11) 0.063(7) Uiso 1 1 d D . . . .
C2 C 0.922(8) 0.655(3) 0.3343(14) 0.080(10) Uiso 1 1 d . . . . .
H2A H 1.085323 0.615235 0.338749 0.096 Uiso 1 1 calc R U . . .
H2B H 0.993424 0.714376 0.323610 0.096 Uiso 1 1 calc R U . . .
C3 C 0.605(7) 0.539(3) 0.2953(12) 0.066(9) Uiso 1 1 d D . . . .
C4 C 0.619(7) 0.675(3) 0.2502(14) 0.077(10) Uiso 1 1 d D . . . .
C5 C 0.395(7) 0.536(3) 0.2505(14) 0.078(10) Uiso 1 1 d D . . . .
C6 C 0.404(7) 0.619(3) 0.2220(13) 0.077(10) Uiso 1 1 d D . . . .
C7 C 0.222(5) 0.4655(18) 0.2335(9) 0.045(6) Uiso 1 1 d D . . . .
H7 H 0.225577 0.408755 0.250144 0.054 Uiso 1 1 calc R U . . .
C8 C 0.230(5) 0.6360(18) 0.1798(9) 0.045(6) Uiso 1 1 d D . . . .
H8 H 0.221170 0.692440 0.162913 0.054 Uiso 1 1 calc R U . . .
C9 C 0.045(6) 0.483(2) 0.1912(11) 0.066(9) Uiso 1 1 d D . . . .
C10 C 0.068(6) 0.563(3) 0.1643(12) 0.064(8) Uiso 1 1 d D . . . .
C11 C -0.165(6) 0.422(2) 0.1665(12) 0.063(8) Uiso 1 1 d D . . . .
C12 C -0.135(6) 0.561(2) 0.1198(11) 0.059(8) Uiso 1 1 d D . . . .
C13 C -0.456(7) 0.433(3) 0.0816(14) 0.074(10) Uiso 1 1 d . . . . .
H13A H -0.610656 0.402496 0.100426 0.088 Uiso 1 1 calc R U . . .
H13B H -0.538178 0.480749 0.059723 0.088 Uiso 1 1 calc R U . . .
C14 C -0.325(5) 0.3724(18) 0.0492(10) 0.050(7) Uiso 1 1 d D . . . .
C15A C 1.245(8) 0.470(2) 0.4289(13) 0.038(15) Uiso 0.5 1 d D . P A 2
H15A H 1.244542 0.500111 0.395801 0.045 Uiso 0.5 1 calc R U P A 2
C15B C 1.259(14) 0.466(3) 0.4311(19) 0.15(7) Uiso 0.5 1 d D . P B 1
H15B H 1.415686 0.478673 0.409409 0.181 Uiso 0.5 1 calc R U P B 1
C16A C 1.302(15) 0.352(6) 0.3742(16) 0.09(2) Uiso 0.5 1 d D . P A 2
H16A H 1.328488 0.287054 0.374064 0.131 Uiso 0.5 1 calc R U P A 2
H16B H 1.129630 0.366546 0.355137 0.131 Uiso 0.5 1 calc R U P A 2
H16C H 1.460746 0.380493 0.356757 0.131 Uiso 0.5 1 calc R U P A 2
C16B C 1.142(10) 0.335(4) 0.3746(15) 0.041(11) Uiso 0.5 1 d D . P B 1
H16D H 0.995609 0.288864 0.375774 0.061 Uiso 0.5 1 calc R U P B 1
H16E H 1.127775 0.367667 0.341316 0.061 Uiso 0.5 1 calc R U P B 1
H16F H 1.325242 0.306124 0.376934 0.061 Uiso 0.5 1 calc R U P B 1
C17A C 1.31(3) 0.316(6) 0.469(3) 0.27(11) Uiso 0.5 1 d D . P A 2
H17A H 1.333251 0.257613 0.453223 0.404 Uiso 0.5 1 calc R U P A 2
H17B H 1.471423 0.330260 0.491397 0.404 Uiso 0.5 1 calc R U P A 2
H17C H 1.140211 0.316277 0.491333 0.404 Uiso 0.5 1 calc R U P A 2
C17B C 0.87(3) 0.378(10) 0.454(4) 0.31(13) Uiso 0.5 1 d D . P B 1
H17D H 0.770552 0.325477 0.441478 0.466 Uiso 0.5 1 calc R U P B 1
H17E H 0.940170 0.368642 0.489561 0.466 Uiso 0.5 1 calc R U P B 1
H17F H 0.745565 0.429915 0.453221 0.466 Uiso 0.5 1 calc R U P B 1

loop_
_atom_site_aniso_label
_atom_site_aniso_U_11
_atom_site_aniso_U_22
_atom_site_aniso_U_33
_atom_site_aniso_U_23
_atom_site_aniso_U_13
_atom_site_aniso_U_12
Cd1 0.130(2) 0.0346(10) 0.0403(10) 0.0017(9) -0.0104(12) 0.0036(14)

loop_
_atom_type_symbol
_atom_type_description
_atom_type_scat_dispersion_real
_atom_type_scat_dispersion_imag
_atom_type_scat_source
C C 0.0035 0.0016 'International Tables Vol C Tables 4.2.6.8 and 6.1.1.4'
H H 0.0000 0.0000 'International Tables Vol C Tables 4.2.6.8 and 6.1.1.4'
Cd Cd -0.8048 1.2290 'International Tables Vol C Tables 4.2.6.8 and 6.1.1.4'
N N 0.0065 0.0032 'International Tables Vol C Tables 4.2.6.8 and 6.1.1.4'
O O 0.0116 0.0061 'International Tables Vol C Tables 4.2.6.8 and 6.1.1.4'

loop_
_geom_angle_atom_site_label_1
_geom_angle_atom_site_label_2
_geom_angle_atom_site_label_3
_geom_angle
_geom_angle_site_symmetry_1
_geom_angle_site_symmetry_3
_geom_angle_publ_flag
O1 Cd1 O2 84.4(19) . 1_655 ?
O1 Cd1 O7 154(2) . 2_665 ?
O1 Cd1 O8 80(2) . 2_565 ?
O1 Cd1 O8 109(3) . 3_655 ?
O1 Cd1 O9 79(3) . . ?
O2 Cd1 O7 111.8(11) 1_655 2_665 ?
O8 Cd1 O2 84.3(14) 3_655 1_655 ?
O8 Cd1 O2 162.7(11) 2_565 1_655 ?
O8 Cd1 O7 93.3(9) 3_655 2_665 ?
O8 Cd1 O7 85.5(9) 2_565 2_665 ?
O8 Cd1 O8 94.1(6) 2_565 3_655 ?
O9 Cd1 O2 89.7(14) . 1_655 ?
O9 Cd1 O7 80.7(9) . 2_665 ?
O9 Cd1 O8 94.2(8) . 2_565 ?
O9 Cd1 O8 169.3(8) . 3_655 ?
C1 O1 Cd1 161(5) . . ?
C1 O2 Cd1 125(3) . 1_455 ?
C14 O7 Cd1 129(2) . 2_664 ?
Cd1 O8 Cd1 114.2(9) 2_564 3_645 ?
C14 O8 Cd1 117.5(19) . 2_564 ?
C14 O8 Cd1 124.9(19) . 3_645 ?
C15A O9 Cd1 122(2) . . ?
C15B O9 Cd1 125(3) . . ?
C3 N1 C2 123(3) . . ?
C3 N1 C4 111(3) . . ?
C4 N1 C2 123(3) . . ?
C11 N2 C13 118(2) . . ?
C12 N2 C11 116(2) . . ?
C12 N2 C13 125(2) . . ?
C15A N10 C16A 110(4) . . ?
C15A N10 C17A 133(4) . . ?
C16A N10 C17A 116.5(16) . . ?
C15B N16 C16B 128(4) . . ?
C15B N16 C17B 115(4) . . ?
C16B N16 C17B 116.7(15) . . ?
O1 C1 O2 119(3) . . ?
O1 C1 C2 114(4) . . ?
O2 C1 C2 123(3) . . ?
N1 C2 H2A 108.8 . . ?
N1 C2 H2B 108.8 . . ?
C1 C2 N1 114(3) . . ?
C1 C2 H2A 108.8 . . ?
C1 C2 H2B 108.8 . . ?
H2A C2 H2B 107.7 . . ?
O3 C3 N1 124(3) . . ?
O3 C3 C5 128(4) . . ?
N1 C3 C5 106(3) . . ?
O4 C4 N1 122(3) . . ?
O4 C4 C6 130(4) . . ?
N1 C4 C6 107(3) . . ?
C6 C5 C3 109(3) . . ?
C7 C5 C3 130(3) . . ?
C7 C5 C6 121(2) . . ?
C5 C6 C4 106(3) . . ?
C8 C6 C4 132(3) . . ?
C8 C6 C5 122(3) . . ?
C5 C7 H7 121.7 . . ?
C9 C7 C5 117(3) . . ?
C9 C7 H7 121.7 . . ?
C6 C8 H8 123.0 . . ?
C6 C8 C10 114(3) . . ?
C10 C8 H8 123.0 . . ?
C7 C9 C11 127(3) . . ?
C10 C9 C7 120(3) . . ?
C10 C9 C11 112(2) . . ?
C8 C10 C12 127(3) . . ?
C9 C10 C8 126(2) . . ?
C9 C10 C12 107(3) . . ?
O5 C11 N2 125(3) . . ?
O5 C11 C9 135(3) . . ?
N2 C11 C9 100(2) . . ?
O6 C12 N2 119(2) . . ?
O6 C12 C10 137(3) . . ?
N2 C12 C10 104(3) . . ?
N2 C13 H13A 109.2 . . ?
N2 C13 H13B 109.2 . . ?
H13A C13 H13B 107.9 . . ?
C14 C13 N2 112(3) . . ?
C14 C13 H13A 109.2 . . ?
C14 C13 H13B 109.2 . . ?
O7 C14 O8 120(3) . . ?
O7 C14 C13 118(3) . . ?
O8 C14 C13 121(3) . . ?
O9 C15A N10 125(4) . . ?
O9 C15A H15A 117.3 . . ?
N10 C15A H15A 117.3 . . ?
O9 C15B N16 125(5) . . ?
O9 C15B H15B 117.6 . . ?
N16 C15B H15B 117.6 . . ?
N10 C16A H16A 109.5 . . ?
N10 C16A H16B 109.5 . . ?
N10 C16A H16C 109.5 . . ?
H16A C16A H16B 109.5 . . ?
H16A C16A H16C 109.5 . . ?
H16B C16A H16C 109.5 . . ?
N16 C16B H16D 109.5 . . ?
N16 C16B H16E 109.5 . . ?
N16 C16B H16F 109.5 . . ?
H16D C16B H16E 109.5 . . ?
H16D C16B H16F 109.5 . . ?
H16E C16B H16F 109.5 . . ?
N10 C17A H17A 109.5 . . ?
N10 C17A H17B 109.5 . . ?
N10 C17A H17C 109.5 . . ?
H17A C17A H17B 109.5 . . ?
H17A C17A H17C 109.5 . . ?
H17B C17A H17C 109.5 . . ?
N16 C17B H17D 109.5 . . ?
N16 C17B H17E 109.5 . . ?
N16 C17B H17F 109.5 . . ?
H17D C17B H17E 109.5 . . ?
H17D C17B H17F 109.5 . . ?
H17E C17B H17F 109.5 . . ?

loop_
_geom_bond_atom_site_label_1
_geom_bond_atom_site_label_2
_geom_bond_distance
_geom_bond_site_symmetry_2
_geom_bond_publ_flag
Cd1 O1 2.06(3) . ?
Cd1 O2 2.34(4) 1_655 ?
Cd1 O7 2.41(2) 2_665 ?
Cd1 O8 2.31(2) 3_655 ?
Cd1 O8 2.27(2) 2_565 ?
Cd1 O9 2.24(3) . ?
O1 C1 1.23(2) . ?
O2 C1 1.23(2) . ?
O3 C3 1.22(4) . ?
O4 C4 1.20(4) . ?
O5 C11 1.14(3) . ?
O6 C12 1.23(4) . ?
O7 C14 1.22(2) . ?
O8 C14 1.23(2) . ?
O9 C15A 1.246(13) . ?
O9 C15B 1.251(13) . ?
N1 C2 1.49(4) . ?
N1 C3 1.38(4) . ?
N1 C4 1.46(5) . ?
N2 C11 1.42(4) . ?
N2 C12 1.41(4) . ?
N2 C13 1.57(4) . ?
N10 C15A 1.318(13) . ?
N10 C16A 1.451(13) . ?
N10 C17A 1.451(14) . ?
N16 C15B 1.324(14) . ?
N16 C16B 1.450(12) . ?
N16 C17B 1.452(12) . ?
C1 C2 1.44(4) . ?
C2 H2A 0.9900 . ?
C2 H2B 0.9900 . ?
C3 C5 1.51(2) . ?
C4 C6 1.51(2) . ?
C5 C6 1.44(5) . ?
C5 C7 1.41(5) . ?
C6 C8 1.38(2) . ?
C7 H7 0.9500 . ?
C7 C9 1.39(2) . ?
C8 H8 0.9500 . ?
C8 C10 1.39(4) . ?
C9 C10 1.39(5) . ?
C9 C11 1.51(2) . ?
C10 C12 1.49(2) . ?
C13 H13A 0.9900 . ?
C13 H13B 0.9900 . ?
C13 C14 1.37(4) . ?
C15A H15A 0.9500 . ?
C15B H15B 0.9500 . ?
C16A H16A 0.9800 . ?
C16A H16B 0.9800 . ?
C16A H16C 0.9800 . ?
C16B H16D 0.9800 . ?
C16B H16E 0.9800 . ?
C16B H16F 0.9800 . ?
C17A H17A 0.9800 . ?
C17A H17B 0.9800 . ?
C17A H17C 0.9800 . ?
C17B H17D 0.9800 . ?
C17B H17E 0.9800 . ?
C17B H17F 0.9800 . ?

loop_
_geom_torsion_atom_site_label_1
_geom_torsion_atom_site_label_2
_geom_torsion_atom_site_label_3
_geom_torsion_atom_site_label_4
_geom_torsion
_geom_torsion_site_symmetry_1
_geom_torsion_site_symmetry_2
_geom_torsion_site_symmetry_3
_geom_torsion_site_symmetry_4
_geom_torsion_publ_flag
Cd1 O1 C1 O2 -170(22) . . . . ?
Cd1 O1 C1 C2 30(29) . . . . ?
Cd1 O2 C1 O1 22(9) 1_455 . . . ?
Cd1 O2 C1 C2 180(3) 1_455 . . . ?
Cd1 O7 C14 O8 37(4) 2_664 . . . ?
Cd1 O7 C14 C13 -151(3) 2_664 . . . ?
Cd1 O8 C14 O7 -120(3) 2_564 . . . ?
Cd1 O8 C14 O7 38(4) 3_645 . . . ?
Cd1 O8 C14 C13 -134(3) 3_645 . . . ?
Cd1 O8 C14 C13 68(4) 2_564 . . . ?
Cd1 O9 C15A N10 160(3) . . . . ?
Cd1 O9 C15B N16 -145(5) . . . . ?
O1 C1 C2 N1 152(7) . . . . ?
O2 C1 C2 N1 -7(7) . . . . ?
O3 C3 C5 C6 -171(4) . . . . ?
O3 C3 C5 C7 5(7) . . . . ?
O4 C4 C6 C5 174(4) . . . . ?
O4 C4 C6 C8 -9(7) . . . . ?
N1 C3 C5 C6 -3(4) . . . . ?
N1 C3 C5 C7 173(3) . . . . ?
N1 C4 C6 C5 5(4) . . . . ?
N1 C4 C6 C8 -179(4) . . . . ?
N2 C13 C14 O7 -23(5) . . . . ?
N2 C13 C14 O8 149(3) . . . . ?
C2 N1 C3 O3 -24(5) . . . . ?
C2 N1 C3 C5 167(3) . . . . ?
C2 N1 C4 O4 21(5) . . . . ?
C2 N1 C4 C6 -168(3) . . . . ?
C3 N1 C2 C1 -56(5) . . . . ?
C3 N1 C4 O4 -178(3) . . . . ?
C3 N1 C4 C6 -7(4) . . . . ?
C3 C5 C6 C4 -1(4) . . . . ?
C3 C5 C6 C8 -178(3) . . . . ?
C3 C5 C7 C9 179(3) . . . . ?
C4 N1 C2 C1 103(4) . . . . ?
C4 N1 C3 O3 175(3) . . . . ?
C4 N1 C3 C5 6(4) . . . . ?
C4 C6 C8 C10 178(4) . . . . ?
C5 C6 C8 C10 -6(5) . . . . ?
C5 C7 C9 C10 7(4) . . . . ?
C5 C7 C9 C11 -178(3) . . . . ?
C6 C5 C7 C9 -6(5) . . . . ?
C6 C8 C10 C9 9(5) . . . . ?
C6 C8 C10 C12 -179(3) . . . . ?
C7 C5 C6 C4 -178(3) . . . . ?
C7 C5 C6 C8 5(6) . . . . ?
C7 C9 C10 C8 -10(5) . . . . ?
C7 C9 C10 C12 177(3) . . . . ?
C7 C9 C11 O5 4(6) . . . . ?
C7 C9 C11 N2 -174(3) . . . . ?
C8 C10 C12 O6 -1(7) . . . . ?
C8 C10 C12 N2 -177(3) . . . . ?
C9 C10 C12 O6 173(4) . . . . ?
C9 C10 C12 N2 -3(4) . . . . ?
C10 C9 C11 O5 179(4) . . . . ?
C10 C9 C11 N2 1(4) . . . . ?
C11 N2 C12 O6 -173(3) . . . . ?
C11 N2 C12 C10 4(3) . . . . ?
C11 N2 C13 C14 -74(4) . . . . ?
C11 C9 C10 C8 175(3) . . . . ?
C11 C9 C10 C12 1(4) . . . . ?
C12 N2 C11 O5 179(3) . . . . ?
C12 N2 C11 C9 -3(3) . . . . ?
C12 N2 C13 C14 103(4) . . . . ?
C13 N2 C11 O5 -4(5) . . . . ?
C13 N2 C11 C9 174(2) . . . . ?
C13 N2 C12 O6 10(4) . . . . ?
C13 N2 C12 C10 -173(3) . . . . ?
C16A N10 C15A O9 178(3) . . . . ?
C16B N16 C15B O9 178(3) . . . . ?
C17A N10 C15A O9 -4(5) . . . . ?
C17B N16 C15B O9 -1(3) . . . . ?

loop_
_twin_individual_id
_twin_individual_mass_fraction_refined
1 0.5(2)
2 0.5(2)
